data_4081909
loop_
_publ_author_name
'Oh, Hankook'
'Park, Ki-Min'
'Hwang, Hyonseok'
'Oh, Sihyun'
'Lee, Ji Hye'
'Lu, Jia-Sheng'
'Wang, Suning'
'Kang, Youngjin'

_publ_section_title
;
 Effective Alkoxylation of Phosphorescent Heteroleptic Iridium(III)
 Compounds Bearing Fluorinated Bipyridine Ligands
;
_journal_issue 21
_journal_name_full Organometallics
_journal_page_first 6427
_journal_paper_doi 10.1021/om400770h
_journal_volume 32
_journal_year 2013
_chemical_formula_sum 'C34 H24 F4 Ir N5 O4'
_chemical_formula_weight 834.78
_chemical_name_systematic
; 
 ? 
;
_space_group_IT_number 61
_symmetry_cell_setting orthorhombic
_symmetry_space_group_name_Hall '-P 2ac 2ab'
_symmetry_space_group_name_H-M 'P b c a'
_atom_sites_solution_hydrogens geom
_atom_sites_solution_primary direct
_atom_sites_solution_secondary difmap
_audit_creation_method SHELXL-97
_cell_angle_alpha 90.00
_cell_angle_beta 90.00
_cell_angle_gamma 90.00
_cell_formula_units_Z 8
_cell_length_a 15.3704(5)
_cell_length_b 15.6192(5)
_cell_length_c 25.9025(11)
_cell_measurement_reflns_used 5413
_cell_measurement_temperature 173(2)
_cell_measurement_theta_max 28.22
_cell_measurement_theta_min 2.43
_cell_volume 6218.5(4)
_computing_cell_refinement 'Bruker APEX2'
_computing_data_collection 'Bruker APEX2'
_computing_data_reduction 'Bruker APEX2'
_computing_molecular_graphics 'Bruker SHELXTL'
_computing_publication_material 'Bruker SHELXTL'
_computing_structure_refinement 'SHELXL-97 (Sheldrick, 2008)'
_computing_structure_solution 'SHELXS-97 (Sheldrick, 2008)'
_diffrn_ambient_temperature 173(2)
_diffrn_measured_fraction_theta_full 0.994
_diffrn_measured_fraction_theta_max 0.994
_diffrn_measurement_device_type 'Bruker APEX-II CCD'
_diffrn_measurement_method '\f and \w scans'
_diffrn_radiation_monochromator graphite
_diffrn_radiation_source 'fine-focus sealed tube'
_diffrn_radiation_type MoK\a
_diffrn_radiation_wavelength 0.71073
_diffrn_reflns_av_R_equivalents 0.1169
_diffrn_reflns_av_sigmaI/netI 0.0908
_diffrn_reflns_limit_h_max 18
_diffrn_reflns_limit_h_min -18
_diffrn_reflns_limit_k_max 19
_diffrn_reflns_limit_k_min -16
_diffrn_reflns_limit_l_max 31
_diffrn_reflns_limit_l_min -31
_diffrn_reflns_number 28931
_diffrn_reflns_theta_full 26.00
_diffrn_reflns_theta_max 26.00
_diffrn_reflns_theta_min 2.02
_exptl_absorpt_coefficient_mu 4.366
_exptl_absorpt_correction_T_max 0.7497
_exptl_absorpt_correction_T_min 0.5070
_exptl_absorpt_correction_type multi-scan
_exptl_absorpt_process_details SADABS
_exptl_crystal_colour yellow
_exptl_crystal_density_diffrn 1.783
_exptl_crystal_density_method 'not measured'
_exptl_crystal_description plate
_exptl_crystal_F_000 3264
_exptl_crystal_size_max 0.18
_exptl_crystal_size_mid 0.11
_exptl_crystal_size_min 0.07
_refine_diff_density_max 1.701
_refine_diff_density_min -1.049
_refine_diff_density_rms 0.158
_refine_ls_extinction_method none
_refine_ls_goodness_of_fit_ref 1.023
_refine_ls_hydrogen_treatment constr
_refine_ls_matrix_type full
_refine_ls_number_parameters 451
_refine_ls_number_reflns 6069
_refine_ls_number_restraints 12
_refine_ls_restrained_S_all 1.022
_refine_ls_R_factor_all 0.0779
_refine_ls_R_factor_gt 0.0455
_refine_ls_shift/su_max 0.001
_refine_ls_shift/su_mean 0.000
_refine_ls_structure_factor_coef Fsqd
_refine_ls_weighting_details 'calc w=1/[\s^2^(Fo^2^)+(0.0148P)^2^+0.0000P] where P=(Fo^2^+2Fc^2^)/3'
_refine_ls_weighting_scheme calc
_refine_ls_wR_factor_gt 0.0887
_refine_ls_wR_factor_ref 0.1001
_reflns_number_gt 4183
_reflns_number_total 6069
_reflns_threshold_expression >2sigma(I)
_cod_data_source_file om400770h_si_002.cif
_cod_data_source_block 2
_cod_depositor_comments
;
The following automatic conversions were performed:

'_symmetry_cell_setting' value 'Orthorhombic' changed to
'orthorhombic' according to
/home/saulius/struct/CIF-dictionaries/cif_core.dic dictionary named
'cif_core.dic' version 2.4.2 from 2011-04-26.

Automatic conversion script
Id: cif_fix_values 1891 2012-01-12 08:04:46Z andrius 
;
_cod_original_sg_symbol_H-M Pbca
_cod_database_code 4081909

loop_
_symmetry_equiv_pos_as_xyz
'x, y, z'
'-x+1/2, -y, z+1/2'
'-x, y+1/2, -z+1/2'
'x+1/2, -y+1/2, -z'
'-x, -y, -z'
'x-1/2, y, -z-1/2'
'x, -y-1/2, z-1/2'
'-x-1/2, y-1/2, z'

loop_
_atom_site_label
_atom_site_type_symbol
_atom_site_fract_x
_atom_site_fract_y
_atom_site_fract_z
_atom_site_U_iso_or_equiv
_atom_site_adp_type
_atom_site_occupancy
_atom_site_symmetry_multiplicity
_atom_site_calc_flag
_atom_site_refinement_flags
_atom_site_disorder_assembly
_atom_site_disorder_group
Ir1 Ir 0.569837(13) 0.551643(16) 0.335314(9) 0.02183(10) Uani 1 1 d . . .
F1 F 0.4275(3) 0.7480(4) 0.47510(19) 0.0791(16) Uani 1 1 d . . .
F2 F 0.3692(2) 0.4720(3) 0.49862(16) 0.0561(13) Uani 1 1 d . . .
N1 N 0.5718(3) 0.6812(4) 0.34000(19) 0.0281(13) Uani 1 1 d . . .
N2 N 0.3994(4) 0.6095(5) 0.4859(2) 0.0488(18) Uani 1 1 d . . .
C1 C 0.6131(4) 0.7339(5) 0.3061(3) 0.0359(17) Uani 1 1 d . . .
H1 H 0.6433 0.7093 0.2777 0.043 Uiso 1 1 calc R . .
C2 C 0.6125(5) 0.8210(5) 0.3114(3) 0.047(2) Uani 1 1 d . . .
H2 H 0.6420 0.8559 0.2870 0.056 Uiso 1 1 calc R . .
C3 C 0.5695(5) 0.8575(6) 0.3517(3) 0.054(2) Uani 1 1 d . . .
H3 H 0.5686 0.9179 0.3557 0.064 Uiso 1 1 calc R . .
C4 C 0.5274(5) 0.8054(5) 0.3866(3) 0.047(2) Uani 1 1 d . . .
H4 H 0.4972 0.8303 0.4149 0.056 Uiso 1 1 calc R . .
C5 C 0.5286(4) 0.7174(5) 0.3809(3) 0.0338(17) Uani 1 1 d . . .
C6 C 0.4877(4) 0.6533(5) 0.4140(2) 0.0327(16) Uani 1 1 d . . .
C7 C 0.4384(5) 0.6675(6) 0.4580(3) 0.049(2) Uani 1 1 d . . .
C8 C 0.4106(4) 0.5304(6) 0.4703(3) 0.039(2) Uani 1 1 d . . .
C9 C 0.4597(4) 0.5044(5) 0.4292(2) 0.0324(17) Uani 1 1 d . . .
H9 H 0.4662 0.4454 0.4212 0.039 Uiso 1 1 calc R . .
C10 C 0.5002(3) 0.5680(4) 0.3993(2) 0.0273(16) Uani 1 1 d . . .
F3 F 0.7816(2) 0.3489(3) 0.43461(15) 0.0452(10) Uani 1 1 d . . .
F4 F 0.8567(2) 0.6228(3) 0.44740(16) 0.0523(12) Uani 1 1 d . . .
N3 N 0.5680(3) 0.4227(4) 0.33949(19) 0.0233(12) Uani 1 1 d . . .
N4 N 0.8182(3) 0.4867(4) 0.4397(2) 0.0345(14) Uani 1 1 d . . .
C11 C 0.5073(4) 0.3725(5) 0.3176(3) 0.0358(18) Uani 1 1 d . . .
H11 H 0.4627 0.3987 0.2978 0.043 Uiso 1 1 calc R . .
C12 C 0.5070(5) 0.2839(5) 0.3228(3) 0.047(2) Uani 1 1 d . . .
H12 H 0.4640 0.2499 0.3063 0.057 Uiso 1 1 calc R . .
C13 C 0.5714(5) 0.2467(5) 0.3526(4) 0.056(2) Uani 1 1 d . . .
H13 H 0.5729 0.1863 0.3570 0.067 Uiso 1 1 calc R . .
C14 C 0.6330(5) 0.2972(5) 0.3759(3) 0.050(2) Uani 1 1 d . . .
H14 H 0.6765 0.2720 0.3971 0.060 Uiso 1 1 calc R . .
C15 C 0.6315(4) 0.3847(4) 0.3683(3) 0.0281(15) Uani 1 1 d . . .
C16 C 0.6918(3) 0.4471(4) 0.3906(2) 0.0251(14) Uani 1 1 d . . .
C17 C 0.7631(4) 0.4293(5) 0.4210(2) 0.0303(17) Uani 1 1 d . . .
C18 C 0.7999(4) 0.5664(5) 0.4277(3) 0.0328(17) Uani 1 1 d . . .
C19 C 0.7310(4) 0.5947(5) 0.3991(2) 0.0312(16) Uani 1 1 d . . .
H19 H 0.7224 0.6541 0.3931 0.037 Uiso 1 1 calc R . .
C20 C 0.6739(3) 0.5343(4) 0.3790(2) 0.0224(15) Uani 1 1 d . . .
O1 O 0.4637(2) 0.5594(3) 0.28337(16) 0.0300(11) Uani 1 1 d . . .
O2 O 0.4229(2) 0.5507(3) 0.20173(17) 0.0344(12) Uani 1 1 d . . .
N5 N 0.6293(3) 0.5445(3) 0.26156(19) 0.0242(12) Uani 1 1 d . . .
C21 C 0.4791(3) 0.5523(4) 0.2351(2) 0.0230(14) Uani 1 1 d . . .
C22 C 0.5764(3) 0.5474(4) 0.2214(2) 0.0232(14) Uani 1 1 d . . .
C23 C 0.6077(4) 0.5433(5) 0.1695(2) 0.0290(15) Uani 1 1 d . . .
C24 C 0.5559(4) 0.5462(5) 0.1245(3) 0.0392(18) Uani 1 1 d . . .
H24 H 0.4945 0.5501 0.1277 0.047 Uiso 1 1 calc R . .
C25 C 0.5921(5) 0.5434(6) 0.0771(3) 0.057(3) Uani 1 1 d . . .
H25 H 0.5561 0.5448 0.0473 0.069 Uiso 1 1 calc R . .
C26 C 0.6835(5) 0.5382(8) 0.0716(3) 0.092(4) Uani 1 1 d . . .
H26 H 0.7086 0.5363 0.0381 0.110 Uiso 1 1 calc R . .
C27 C 0.7343(5) 0.5361(8) 0.1127(3) 0.084(4) Uani 1 1 d . . .
H27 H 0.7955 0.5331 0.1081 0.101 Uiso 1 1 calc R . .
C28 C 0.7003(4) 0.5381(5) 0.1635(3) 0.046(2) Uani 1 1 d . . .
C29 C 0.7527(4) 0.5353(6) 0.2073(3) 0.052(2) Uani 1 1 d . . .
H29 H 0.8140 0.5306 0.2038 0.063 Uiso 1 1 calc R . .
C30 C 0.7167(4) 0.5392(4) 0.2543(2) 0.0322(17) Uani 1 1 d . . .
H30 H 0.7537 0.5383 0.2837 0.039 Uiso 1 1 calc R . .
O3 O 0.7785(4) 0.7195(5) 0.6295(3) 0.101(3) Uani 1 1 d . . .
O4 O 0.6982(4) 0.7149(7) 0.6986(3) 0.130(3) Uani 1 1 d . . .
C31 C 0.7152(9) 0.7174(9) 0.5451(5) 0.135(5) Uani 1 1 d . . .
H31A H 0.6614 0.7169 0.5248 0.203 Uiso 0.70 1 calc PR A 1
H31B H 0.7490 0.6657 0.5375 0.203 Uiso 0.70 1 calc PR A 1
H31C H 0.7495 0.7681 0.5360 0.203 Uiso 0.70 1 calc PR A 1
H31D H 0.6805 0.6846 0.5202 0.203 Uiso 0.30 1 calc PR A 2
H31E H 0.7731 0.7283 0.5306 0.203 Uiso 0.30 1 calc PR A 2
H31F H 0.6863 0.7720 0.5523 0.203 Uiso 0.30 1 calc PR A 2
C32 C 0.6945(9) 0.7197(12) 0.5983(6) 0.074(5) Uani 0.70 1 d P B 1
H32A H 0.6589 0.6692 0.6076 0.089 Uiso 0.70 1 calc PR B 1
H32B H 0.6605 0.7719 0.6062 0.089 Uiso 0.70 1 calc PR B 1
C32' C 0.723(3) 0.672(3) 0.590(2) 0.103(16) Uani 0.30 1 d PU B 2
H32C H 0.7504 0.6155 0.5825 0.124 Uiso 0.30 1 calc PR B 2
H32D H 0.6648 0.6609 0.6047 0.124 Uiso 0.30 1 calc PR B 2
C33 C 0.7690(6) 0.7209(8) 0.6804(5) 0.088(4) Uani 1 1 d . B .
C34 C 0.8498(8) 0.7382(11) 0.7092(6) 0.062(4) Uani 0.70 1 d P B 1
H34A H 0.8361 0.7470 0.7457 0.092 Uiso 0.70 1 calc PR B 1
H34B H 0.8777 0.7897 0.6953 0.092 Uiso 0.70 1 calc PR B 1
H34C H 0.8894 0.6894 0.7056 0.092 Uiso 0.70 1 calc PR B 1
C34' C 0.845(2) 0.693(2) 0.7177(15) 0.060(11) Uani 0.30 1 d PU B 2
H34D H 0.8642 0.7426 0.7378 0.090 Uiso 0.30 1 calc PR B 2
H34E H 0.8935 0.6707 0.6973 0.090 Uiso 0.30 1 calc PR B 2
H34F H 0.8237 0.6484 0.7411 0.090 Uiso 0.30 1 calc PR B 2

loop_
_atom_site_aniso_label
_atom_site_aniso_U_11
_atom_site_aniso_U_22
_atom_site_aniso_U_33
_atom_site_aniso_U_23
_atom_site_aniso_U_13
_atom_site_aniso_U_12
Ir1 0.01786(12) 0.02912(17) 0.01852(15) 0.00028(12) 0.00104(10) 0.00127(10)
F1 0.106(4) 0.072(4) 0.059(3) -0.019(3) 0.025(3) 0.033(3)
F2 0.039(2) 0.101(4) 0.028(2) 0.011(2) 0.0106(19) -0.009(2)
N1 0.032(3) 0.031(3) 0.021(3) 0.003(2) -0.008(3) 0.005(2)
N2 0.043(3) 0.077(6) 0.027(4) 0.000(4) 0.009(3) 0.016(3)
C1 0.038(4) 0.037(5) 0.033(4) 0.007(4) -0.009(3) -0.001(3)
C2 0.054(4) 0.037(5) 0.049(5) 0.018(4) -0.016(4) -0.004(4)
C3 0.067(5) 0.036(5) 0.058(6) -0.004(5) -0.024(5) 0.010(4)
C4 0.063(5) 0.038(5) 0.040(5) -0.013(4) -0.018(4) 0.021(4)
C5 0.034(3) 0.041(5) 0.026(4) -0.007(4) -0.007(3) 0.014(3)
C6 0.033(3) 0.042(5) 0.023(4) -0.002(3) 0.000(3) 0.015(3)
C7 0.054(4) 0.056(6) 0.037(5) -0.011(4) -0.002(4) 0.026(4)
C8 0.023(3) 0.069(6) 0.026(4) 0.004(4) 0.000(3) -0.003(3)
C9 0.023(3) 0.056(5) 0.019(4) 0.001(3) -0.001(3) -0.001(3)
C10 0.017(3) 0.046(5) 0.019(3) 0.000(3) -0.002(3) 0.006(3)
F3 0.043(2) 0.041(3) 0.052(3) 0.011(2) -0.013(2) 0.011(2)
F4 0.042(2) 0.065(3) 0.049(3) 0.006(2) -0.020(2) -0.021(2)
N3 0.026(3) 0.026(3) 0.018(3) -0.005(2) 0.002(2) -0.003(2)
N4 0.028(3) 0.051(4) 0.024(3) 0.000(3) -0.002(2) 0.000(3)
C11 0.029(3) 0.049(5) 0.029(4) -0.003(3) 0.001(3) -0.011(3)
C12 0.052(4) 0.044(5) 0.046(5) -0.004(4) -0.011(4) -0.019(4)
C13 0.069(5) 0.026(5) 0.073(6) -0.002(4) -0.014(5) -0.005(4)
C14 0.056(5) 0.036(5) 0.057(6) 0.004(4) -0.017(4) -0.001(4)
C15 0.030(3) 0.026(4) 0.029(4) -0.001(3) 0.004(3) 0.004(3)
C16 0.022(3) 0.035(4) 0.017(3) -0.005(3) 0.005(2) 0.001(3)
C17 0.029(3) 0.038(5) 0.023(4) 0.005(3) 0.002(3) 0.007(3)
C18 0.025(3) 0.048(5) 0.025(4) 0.000(3) -0.004(3) -0.009(3)
C19 0.036(3) 0.035(4) 0.023(4) 0.003(3) -0.005(3) -0.006(3)
C20 0.021(3) 0.033(4) 0.013(3) -0.001(3) 0.006(2) 0.003(3)
O1 0.0168(18) 0.051(3) 0.022(3) -0.001(2) 0.0010(18) 0.002(2)
O2 0.020(2) 0.056(3) 0.027(3) -0.001(2) -0.0050(19) 0.001(2)
N5 0.012(2) 0.038(4) 0.022(3) 0.002(3) 0.001(2) -0.001(2)
C21 0.020(3) 0.018(4) 0.031(4) 0.002(3) 0.002(3) 0.004(3)
C22 0.019(3) 0.029(4) 0.021(3) 0.004(3) 0.003(3) 0.003(3)
C23 0.026(3) 0.047(5) 0.014(3) 0.001(3) 0.001(3) -0.003(3)
C24 0.034(3) 0.057(5) 0.027(4) 0.002(4) -0.002(3) -0.001(3)
C25 0.051(4) 0.104(8) 0.017(4) 0.001(4) 0.001(3) 0.001(5)
C26 0.045(5) 0.207(13) 0.024(5) -0.005(6) 0.013(4) 0.010(6)
C27 0.034(4) 0.193(13) 0.025(5) 0.003(6) 0.008(4) 0.008(6)
C28 0.026(3) 0.087(7) 0.025(4) -0.001(4) 0.006(3) 0.001(4)
C29 0.016(3) 0.100(8) 0.041(5) 0.003(5) 0.002(3) 0.004(4)
C30 0.023(3) 0.052(5) 0.022(4) 0.004(3) 0.002(3) 0.000(3)
O3 0.078(5) 0.154(8) 0.070(5) -0.015(5) 0.014(4) -0.021(5)
O4 0.055(4) 0.230(11) 0.107(7) -0.011(7) 0.004(5) 0.005(5)
C31 0.150(12) 0.170(15) 0.086(10) -0.007(10) -0.015(10) -0.063(11)
C32 0.053(8) 0.106(14) 0.065(11) -0.024(9) 0.001(7) -0.015(8)
C32' 0.103(17) 0.103(17) 0.103(17) 0.001(5) -0.003(5) -0.002(5)
C33 0.049(5) 0.131(11) 0.083(8) -0.015(7) 0.013(6) 0.001(6)
C34 0.041(6) 0.086(14) 0.057(9) -0.001(9) 0.001(6) -0.003(8)
C34' 0.058(12) 0.062(12) 0.060(12) -0.002(5) -0.002(5) 0.001(5)

loop_
_atom_type_symbol
_atom_type_description
_atom_type_scat_dispersion_real
_atom_type_scat_dispersion_imag
_atom_type_scat_source
C C 0.0033 0.0016 'International Tables Vol C Tables 4.2.6.8 and 6.1.1.4'
H H 0.0000 0.0000 'International Tables Vol C Tables 4.2.6.8 and 6.1.1.4'
N N 0.0061 0.0033 'International Tables Vol C Tables 4.2.6.8 and 6.1.1.4'
O O 0.0106 0.0060 'International Tables Vol C Tables 4.2.6.8 and 6.1.1.4'
F F 0.0171 0.0103 'International Tables Vol C Tables 4.2.6.8 and 6.1.1.4'
Ir Ir -1.4442 7.9887 'International Tables Vol C Tables 4.2.6.8 and 6.1.1.4'

loop_
_geom_angle_atom_site_label_1
_geom_angle_atom_site_label_2
_geom_angle_atom_site_label_3
_geom_angle
C20 Ir1 C10 88.6(2)
C20 Ir1 N3 81.0(2)
C10 Ir1 N3 94.4(2)
C20 Ir1 N1 95.2(2)
C10 Ir1 N1 80.2(2)
N3 Ir1 N1 173.50(19)
C20 Ir1 O1 173.8(2)
C10 Ir1 O1 96.19(19)
N3 Ir1 O1 94.61(18)
N1 Ir1 O1 89.56(18)
C20 Ir1 N5 99.16(19)
C10 Ir1 N5 171.6(2)
N3 Ir1 N5 90.09(19)
N1 Ir1 N5 95.7(2)
O1 Ir1 N5 76.29(16)
C1 N1 C5 118.4(6)
C1 N1 Ir1 124.9(5)
C5 N1 Ir1 116.8(5)
C7 N2 C8 115.1(6)
N1 C1 C2 122.2(7)
C3 C2 C1 119.8(8)
C2 C3 C4 119.0(8)
C3 C4 C5 120.6(8)
N1 C5 C4 119.9(7)
N1 C5 C6 112.3(6)
C4 C5 C6 127.8(7)
C7 C6 C10 116.8(7)
C7 C6 C5 127.5(7)
C10 C6 C5 115.7(6)
N2 C7 F1 114.3(7)
N2 C7 C6 126.5(8)
F1 C7 C6 119.2(8)
N2 C8 F2 114.3(7)
N2 C8 C9 126.4(7)
F2 C8 C9 119.2(8)
C8 C9 C10 117.6(7)
C6 C10 C9 117.6(6)
C6 C10 Ir1 115.0(5)
C9 C10 Ir1 127.3(5)
C11 N3 C15 118.3(6)
C11 N3 Ir1 124.7(5)
C15 N3 Ir1 116.9(4)
C18 N4 C17 114.7(6)
N3 C11 C12 122.8(7)
C13 C12 C11 118.0(7)
C14 C13 C12 119.9(8)
C13 C14 C15 119.7(7)
N3 C15 C14 121.3(6)
N3 C15 C16 112.3(6)
C14 C15 C16 126.3(6)
C17 C16 C20 117.9(6)
C17 C16 C15 126.5(6)
C20 C16 C15 115.6(5)
N4 C17 F3 113.9(6)
N4 C17 C16 125.5(7)
F3 C17 C16 120.6(6)
N4 C18 F4 113.2(6)
N4 C18 C19 127.0(6)
F4 C18 C19 119.9(7)
C18 C19 C20 118.3(7)
C19 C20 C16 116.7(6)
C19 C20 Ir1 129.2(5)
C16 C20 Ir1 114.1(4)
C21 O1 Ir1 118.3(3)
C22 N5 C30 120.1(5)
C22 N5 Ir1 116.2(3)
C30 N5 Ir1 123.7(4)
O2 C21 O1 124.2(5)
O2 C21 C22 121.5(6)
O1 C21 C22 114.3(5)
N5 C22 C23 122.1(5)
N5 C22 C21 114.7(5)
C23 C22 C21 123.2(5)
C24 C23 C22 125.8(5)
C24 C23 C28 118.2(6)
C22 C23 C28 116.0(5)
C25 C24 C23 121.2(6)
C24 C25 C26 120.3(7)
C27 C26 C25 120.4(7)
C26 C27 C28 122.1(7)
C29 C28 C27 122.9(6)
C29 C28 C23 119.3(6)
C27 C28 C23 117.9(6)
C30 C29 C28 120.1(6)
C29 C30 N5 122.4(6)
C33 O3 C32' 128(2)
C33 O3 C32 115.6(9)
C32' O3 C32 34.3(17)
C32' C31 C32 37.5(19)
C31 C32 O3 109.0(11)
C31 C32' O3 111(3)
O4 C33 O3 119.5(10)
O4 C33 C34 125.8(12)
O3 C33 C34 114.4(9)
O4 C33 C34' 114.3(17)
O3 C33 C34' 121.6(17)
C34 C33 C34' 28.0(13)

loop_
_geom_bond_atom_site_label_1
_geom_bond_atom_site_label_2
_geom_bond_distance
Ir1 C20 1.978(6)
Ir1 C10 1.990(6)
Ir1 N3 2.017(5)
Ir1 N1 2.028(6)
Ir1 O1 2.118(4)
Ir1 N5 2.121(5)
F1 C7 1.344(9)
F2 C8 1.334(8)
N1 C1 1.361(8)
N1 C5 1.372(8)
N2 C7 1.304(10)
N2 C8 1.310(10)
C1 C2 1.367(10)
C2 C3 1.360(11)
C3 C4 1.378(11)
C4 C5 1.383(10)
C5 C6 1.461(10)
C6 C7 1.388(9)
C6 C10 1.399(9)
C8 C9 1.365(10)
C9 C10 1.406(9)
F3 C17 1.334(7)
F4 C18 1.342(7)
N3 C11 1.343(8)
N3 C15 1.365(8)
N4 C18 1.313(8)
N4 C17 1.325(8)
C11 C12 1.391(10)
C12 C13 1.383(11)
C13 C14 1.372(10)
C14 C15 1.382(10)
C15 C16 1.463(9)
C16 C17 1.378(8)
C16 C20 1.423(9)
C18 C19 1.366(9)
C19 C20 1.389(8)
O1 C21 1.277(7)
O2 C21 1.223(7)
N5 C22 1.322(7)
N5 C30 1.359(7)
C21 C22 1.538(7)
C22 C23 1.429(8)
C23 C24 1.413(9)
C23 C28 1.434(8)
C24 C25 1.349(10)
C25 C26 1.415(10)
C26 C27 1.321(11)
C27 C28 1.417(10)
C28 C29 1.390(10)
C29 C30 1.339(9)
O3 C33 1.327(12)
O3 C32' 1.52(5)
O3 C32 1.522(15)
O4 C33 1.189(11)
C31 C32' 1.37(5)
C31 C32 1.416(18)
C33 C34 1.474(16)
C33 C34' 1.57(4)
